data_7046399
loop_
_publ_author_name
'Krieck, Sven'
'Sch\"uler, Philipp'
'G\"orls, Helmar'
'Westerhausen, Matthias'

_publ_section_title
;
 Straightforward synthesis of rubidium bis(trimethylsilyl)amide and
 complexes of the alkali metal bis(trimethylsilyl)amides with weakly
 coordinating 2,2,5,5-tetramethyltetrahydrofuran.
;
_journal_issue 36
_journal_name_full 'Dalton transactions (Cambridge, England : 2003)'
_journal_page_first 12562
_journal_page_last 12569
_journal_paper_doi 10.1039/c8dt01539b
_journal_volume 47
_journal_year 2018
_chemical_formula_moiety 'C28 H68 N2 Na2 O2 Si4'
_chemical_formula_sum 'C28 H68 N2 Na2 O2 Si4'
_chemical_formula_weight 623.18
_space_group_IT_number 14
_space_group_name_Hall '-P 2yn'
_space_group_name_H-M_alt 'P 1 21/n 1'
_symmetry_cell_setting monoclinic
_symmetry_space_group_name_Hall '-P 2yn'
_symmetry_space_group_name_H-M 'P 1 21/n 1'
_atom_sites_solution_hydrogens geom
_atom_sites_solution_primary direct
_atom_sites_solution_secondary difmap
_audit_creation_method SHELXL-97
_audit_update_record
;
2018-04-18 deposited with the CCDC.
2018-05-18 downloaded from the CCDC.
;
_cell_angle_alpha 90
_cell_angle_beta 108.003(1)
_cell_angle_gamma 90
_cell_formula_units_Z 4
_cell_length_a 11.9235(2)
_cell_length_b 28.7140(5)
_cell_length_c 12.3133(2)
_cell_measurement_reflns_used 41514
_cell_measurement_temperature 133(2)
_cell_measurement_theta_max 27.48
_cell_measurement_theta_min 1.42
_cell_volume 4009.32(12)
_computing_cell_refinement DENZO
_computing_data_collection COLLECT
_computing_data_reduction DENZO
_computing_molecular_graphics SHELXTL/PC
_computing_publication_material SHELXL-97
_computing_structure_refinement 'SHELXL-97 (Sheldrick, 2008)'
_computing_structure_solution 'SHELXS-97 (Sheldrick, 2008)'
_diffrn_ambient_temperature 133(2)
_diffrn_measured_fraction_theta_full 0.996
_diffrn_measured_fraction_theta_max 0.996
_diffrn_measurement_device_type KappaCCD
_diffrn_measurement_method 'phi- + omega-scan'
_diffrn_radiation_monochromator graphite
_diffrn_radiation_source 'fine-focus sealed tube'
_diffrn_radiation_type MoK\a
_diffrn_radiation_wavelength 0.71073
_diffrn_reflns_av_R_equivalents 0.0367
_diffrn_reflns_av_sigmaI/netI 0.0361
_diffrn_reflns_limit_h_max 15
_diffrn_reflns_limit_h_min -15
_diffrn_reflns_limit_k_max 36
_diffrn_reflns_limit_k_min -37
_diffrn_reflns_limit_l_max 15
_diffrn_reflns_limit_l_min -15
_diffrn_reflns_number 41514
_diffrn_reflns_theta_full 27.48
_diffrn_reflns_theta_max 27.48
_diffrn_reflns_theta_min 1.42
_exptl_absorpt_coefficient_mu 0.194
_exptl_absorpt_correction_T_max 0.7456
_exptl_absorpt_correction_T_min 0.7051
_exptl_absorpt_correction_type multi-scan
_exptl_absorpt_process_details 'SADABS, Bruker-AXS, 2002'
_exptl_crystal_colour colourless
_exptl_crystal_density_diffrn 1.032
_exptl_crystal_density_method 'not measured'
_exptl_crystal_description prisn
_exptl_crystal_F_000 1376
_exptl_crystal_size_max 0.128
_exptl_crystal_size_mid 0.122
_exptl_crystal_size_min 0.116
_refine_diff_density_max 0.434
_refine_diff_density_min -0.323
_refine_diff_density_rms 0.053
_refine_ls_extinction_method none
_refine_ls_goodness_of_fit_ref 1.067
_refine_ls_hydrogen_treatment constr
_refine_ls_matrix_type full
_refine_ls_number_parameters 363
_refine_ls_number_reflns 9164
_refine_ls_number_restraints 0
_refine_ls_restrained_S_all 1.067
_refine_ls_R_factor_all 0.0592
_refine_ls_R_factor_gt 0.0465
_refine_ls_shift/su_max 0.002
_refine_ls_shift/su_mean 0.000
_refine_ls_structure_factor_coef Fsqd
_refine_ls_weighting_details 'calc w=1/[\s^2^(Fo^2^)+(0.0257P)^2^+3.8060P] where P=(Fo^2^+2Fc^2^)/3'
_refine_ls_weighting_scheme calc
_refine_ls_wR_factor_gt 0.0996
_refine_ls_wR_factor_ref 0.1072
_reflns_number_gt 7703
_reflns_number_total 9164
_reflns_threshold_expression >2sigma(I)
_cod_data_source_file c8dt01539b2.cif
_cod_data_source_block FO6452
_cod_depositor_comments 'Adding full bibliography for 7046399--7046403.cif.'
_cod_original_sg_symbol_H-M 'P 21/n'
_cod_database_code 7046399

loop_
_symmetry_equiv_pos_as_xyz
'x, y, z'
'-x+1/2, y+1/2, -z+1/2'
'-x, -y, -z'
'x-1/2, -y-1/2, z-1/2'

loop_
_atom_site_label
_atom_site_type_symbol
_atom_site_fract_x
_atom_site_fract_y
_atom_site_fract_z
_atom_site_U_iso_or_equiv
_atom_site_adp_type
_atom_site_occupancy
_atom_site_symmetry_multiplicity
_atom_site_calc_flag
_atom_site_refinement_flags
Si1 Si 0.61291(5) 0.725975(18) 0.60100(5) 0.02642(12) Uani 1 1 d .
Si2 Si 0.41992(4) 0.656410(17) 0.51416(4) 0.02179(11) Uani 1 1 d .
Si3 Si 0.70717(4) 0.524194(16) 0.72129(4) 0.01977(11) Uani 1 1 d .
Si4 Si 0.83953(4) 0.590485(17) 0.90759(4) 0.02122(11) Uani 1 1 d .
Na1 Na 0.72832(6) 0.62292(3) 0.60818(6) 0.02477(16) Uani 1 1 d .
Na2 Na 0.57525(6) 0.62931(2) 0.77316(6) 0.02373(16) Uani 1 1 d .
O1 O 0.85457(11) 0.61434(5) 0.48797(11) 0.0264(3) Uani 1 1 d .
O2 O 0.45071(12) 0.63396(4) 0.89391(11) 0.0271(3) Uani 1 1 d .
N1 N 0.55647(13) 0.67173(5) 0.59781(13) 0.0215(3) Uani 1 1 d .
N2 N 0.74094(13) 0.57787(5) 0.77930(12) 0.0202(3) Uani 1 1 d .
C1 C 0.77978(18) 0.72266(8) 0.6570(2) 0.0385(5) Uani 1 1 d .
H1A H 0.8035 0.7031 0.7256 0.058 Uiso 1 1 calc R
H1B H 0.8122 0.7540 0.6759 0.058 Uiso 1 1 calc R
H1C H 0.8098 0.7091 0.5984 0.058 Uiso 1 1 calc R
C2 C 0.57327(19) 0.75610(8) 0.4575(2) 0.0403(5) Uani 1 1 d .
H2A H 0.6061 0.7385 0.4061 0.060 Uiso 1 1 calc R
H2B H 0.6059 0.7877 0.4673 0.060 Uiso 1 1 calc R
H2C H 0.4873 0.7577 0.4247 0.060 Uiso 1 1 calc R
C3 C 0.5691(2) 0.76813(8) 0.6984(2) 0.0453(6) Uani 1 1 d .
H3A H 0.5957 0.7562 0.7768 0.068 Uiso 1 1 calc R
H3B H 0.4831 0.7716 0.6734 0.068 Uiso 1 1 calc R
H3C H 0.6057 0.7985 0.6955 0.068 Uiso 1 1 calc R
C4 C 0.4116(2) 0.63985(8) 0.36387(18) 0.0377(5) Uani 1 1 d .
H4A H 0.4330 0.6667 0.3254 0.057 Uiso 1 1 calc R
H4B H 0.3310 0.6300 0.3222 0.057 Uiso 1 1 calc R
H4C H 0.4663 0.6142 0.3658 0.057 Uiso 1 1 calc R
C5 C 0.30011(17) 0.70161(7) 0.49675(19) 0.0322(4) Uani 1 1 d .
H5A H 0.3186 0.7291 0.4583 0.048 Uiso 1 1 calc R
H5B H 0.2954 0.7105 0.5721 0.048 Uiso 1 1 calc R
H5C H 0.2243 0.6886 0.4508 0.048 Uiso 1 1 calc R
C6 C 0.36927(17) 0.60348(7) 0.57735(18) 0.0294(4) Uani 1 1 d .
H6A H 0.4322 0.5801 0.5967 0.044 Uiso 1 1 calc R
H6B H 0.2989 0.5904 0.5216 0.044 Uiso 1 1 calc R
H6C H 0.3505 0.6125 0.6465 0.044 Uiso 1 1 calc R
C7 C 0.58161(18) 0.49481(7) 0.75679(18) 0.0297(4) Uani 1 1 d .
H7A H 0.5112 0.5146 0.7319 0.045 Uiso 1 1 calc R
H7B H 0.6032 0.4899 0.8394 0.045 Uiso 1 1 calc R
H7C H 0.5651 0.4647 0.7175 0.045 Uiso 1 1 calc R
C8 C 0.65892(17) 0.52806(7) 0.56049(16) 0.0276(4) Uani 1 1 d .
H8A H 0.5951 0.5509 0.5347 0.041 Uiso 1 1 calc R
H8B H 0.6308 0.4975 0.5278 0.041 Uiso 1 1 calc R
H8C H 0.7258 0.5378 0.5354 0.041 Uiso 1 1 calc R
C9 C 0.82964(18) 0.47958(7) 0.75932(19) 0.0324(4) Uani 1 1 d .
H9A H 0.8468 0.4706 0.8396 0.049 Uiso 1 1 calc R
H9B H 0.9005 0.4930 0.7474 0.049 Uiso 1 1 calc R
H9C H 0.8051 0.4521 0.7107 0.049 Uiso 1 1 calc R
C10 C 0.85447(18) 0.54539(7) 1.02276(16) 0.0300(4) Uani 1 1 d .
H10A H 0.8886 0.5169 1.0026 0.045 Uiso 1 1 calc R
H10B H 0.7765 0.5385 1.0299 0.045 Uiso 1 1 calc R
H10C H 0.9061 0.5574 1.0956 0.045 Uiso 1 1 calc R
C11 C 0.99499(17) 0.60056(9) 0.90581(18) 0.0363(5) Uani 1 1 d .
H11A H 1.0252 0.5721 0.8810 0.054 Uiso 1 1 calc R
H11B H 1.0450 0.6089 0.9827 0.054 Uiso 1 1 calc R
H11C H 0.9957 0.6259 0.8528 0.054 Uiso 1 1 calc R
C12 C 0.79652(19) 0.64660(7) 0.96527(17) 0.0318(4) Uani 1 1 d .
H12A H 0.7841 0.6711 0.9072 0.048 Uiso 1 1 calc R
H12B H 0.8596 0.6560 1.0339 0.048 Uiso 1 1 calc R
H12C H 0.7235 0.6417 0.9845 0.048 Uiso 1 1 calc R
C13 C 0.81573(19) 0.61804(9) 0.36345(18) 0.0388(5) Uani 1 1 d .
C14 C 0.9289(2) 0.62747(11) 0.3347(2) 0.0520(7) Uani 1 1 d .
H14A H 0.9222 0.6169 0.2564 0.062 Uiso 1 1 calc R
H14B H 0.9490 0.6610 0.3417 0.062 Uiso 1 1 calc R
C15 C 1.0192(2) 0.59903(10) 0.4235(2) 0.0444(6) Uani 1 1 d .
H15A H 1.0997 0.6114 0.4361 0.053 Uiso 1 1 calc R
H15B H 1.0171 0.5660 0.4001 0.053 Uiso 1 1 calc R
C16 C 0.98136(16) 0.60434(7) 0.53129(17) 0.0288(4) Uani 1 1 d .
C17 C 0.7596(3) 0.57172(12) 0.3127(2) 0.0653(9) Uani 1 1 d .
H17A H 0.6877 0.5665 0.3336 0.098 Uiso 1 1 calc R
H17B H 0.8153 0.5463 0.3426 0.098 Uiso 1 1 calc R
H17C H 0.7398 0.5728 0.2293 0.098 Uiso 1 1 calc R
C18 C 0.7290(3) 0.65783(13) 0.3313(3) 0.0778(11) Uani 1 1 d .
H18A H 0.7666 0.6864 0.3691 0.117 Uiso 1 1 calc R
H18B H 0.6600 0.6507 0.3555 0.117 Uiso 1 1 calc R
H18C H 0.7042 0.6623 0.2483 0.117 Uiso 1 1 calc R
C19 C 1.0414(2) 0.64557(8) 0.6035(2) 0.0406(5) Uani 1 1 d .
H19A H 1.0054 0.6511 0.6639 0.061 Uiso 1 1 calc R
H19B H 1.0320 0.6733 0.5552 0.061 Uiso 1 1 calc R
H19C H 1.1255 0.6388 0.6380 0.061 Uiso 1 1 calc R
C20 C 0.9979(2) 0.56015(8) 0.6023(2) 0.0408(5) Uani 1 1 d .
H20A H 0.9674 0.5650 0.6668 0.061 Uiso 1 1 calc R
H20B H 1.0820 0.5524 0.6310 0.061 Uiso 1 1 calc R
H20C H 0.9549 0.5345 0.5549 0.061 Uiso 1 1 calc R
C21 C 0.40462(18) 0.67696(7) 0.92757(19) 0.0336(5) Uani 1 1 d .
C22 C 0.3212(2) 0.65960(9) 0.9936(2) 0.0482(6) Uani 1 1 d .
H22A H 0.3171 0.6823 1.0526 0.058 Uiso 1 1 calc R
H22B H 0.2407 0.6541 0.9411 0.058 Uiso 1 1 calc R
C23 C 0.3769(2) 0.61490(9) 1.0469(2) 0.0425(5) Uani 1 1 d .
H23A H 0.3182 0.5942 1.0639 0.051 Uiso 1 1 calc R
H23B H 0.4419 0.6208 1.1182 0.051 Uiso 1 1 calc R
C24 C 0.42338(17) 0.59377(7) 0.95514(16) 0.0268(4) Uani 1 1 d .
C25 C 0.5067(2) 0.70501(9) 1.0035(2) 0.0537(7) Uani 1 1 d .
H25A H 0.5627 0.7121 0.9618 0.081 Uiso 1 1 calc R
H25B H 0.5466 0.6869 1.0721 0.081 Uiso 1 1 calc R
H25C H 0.4769 0.7341 1.0256 0.081 Uiso 1 1 calc R
C26 C 0.3404(2) 0.70304(9) 0.8208(2) 0.0520(7) Uani 1 1 d .
H26A H 0.3946 0.7096 0.7769 0.078 Uiso 1 1 calc R
H26B H 0.3103 0.7324 0.8412 0.078 Uiso 1 1 calc R
H26C H 0.2744 0.6842 0.7746 0.078 Uiso 1 1 calc R
C27 C 0.33020(18) 0.56429(7) 0.87100(19) 0.0339(5) Uani 1 1 d .
H27A H 0.3590 0.5548 0.8079 0.051 Uiso 1 1 calc R
H27B H 0.2577 0.5825 0.8410 0.051 Uiso 1 1 calc R
H27C H 0.3139 0.5365 0.9099 0.051 Uiso 1 1 calc R
C28 C 0.53737(18) 0.56705(8) 1.00477(19) 0.0339(5) Uani 1 1 d .
H28A H 0.5659 0.5560 0.9427 0.051 Uiso 1 1 calc R
H28B H 0.5233 0.5403 1.0484 0.051 Uiso 1 1 calc R
H28C H 0.5966 0.5875 1.0553 0.051 Uiso 1 1 calc R

loop_
_atom_site_aniso_label
_atom_site_aniso_U_11
_atom_site_aniso_U_22
_atom_site_aniso_U_33
_atom_site_aniso_U_23
_atom_site_aniso_U_13
_atom_site_aniso_U_12
Si1 0.0216(2) 0.0201(2) 0.0329(3) 0.0050(2) 0.0016(2) -0.00233(19)
Si2 0.0185(2) 0.0206(2) 0.0234(2) 0.00090(19) 0.00231(19) -0.00055(18)
Si3 0.0195(2) 0.0176(2) 0.0223(2) -0.00075(18) 0.00659(19) 0.00060(18)
Si4 0.0182(2) 0.0237(2) 0.0199(2) -0.00058(19) 0.00320(18) -0.00061(18)
Na1 0.0230(4) 0.0253(4) 0.0274(4) 0.0049(3) 0.0098(3) 0.0030(3)
Na2 0.0225(4) 0.0251(4) 0.0241(4) 0.0021(3) 0.0078(3) 0.0034(3)
O1 0.0187(6) 0.0372(7) 0.0239(6) 0.0024(6) 0.0073(5) 0.0004(5)
O2 0.0315(7) 0.0221(6) 0.0318(7) -0.0007(5) 0.0157(6) 0.0040(5)
N1 0.0199(7) 0.0197(7) 0.0234(7) 0.0021(6) 0.0045(6) 0.0001(6)
N2 0.0199(7) 0.0187(7) 0.0201(7) 0.0003(6) 0.0033(6) 0.0007(6)
C1 0.0245(10) 0.0354(11) 0.0482(13) 0.0135(10) 0.0005(9) -0.0073(9)
C2 0.0290(11) 0.0361(12) 0.0501(13) 0.0204(10) 0.0040(10) -0.0036(9)
C3 0.0464(13) 0.0270(11) 0.0548(15) -0.0089(10) 0.0042(11) -0.0032(10)
C4 0.0374(12) 0.0425(12) 0.0292(11) -0.0052(9) 0.0044(9) -0.0050(10)
C5 0.0216(9) 0.0321(11) 0.0384(11) 0.0061(9) 0.0026(8) 0.0039(8)
C6 0.0220(9) 0.0257(10) 0.0381(11) 0.0020(8) 0.0056(8) -0.0029(7)
C7 0.0323(10) 0.0243(9) 0.0364(11) -0.0030(8) 0.0165(9) -0.0055(8)
C8 0.0289(10) 0.0287(10) 0.0253(9) -0.0052(8) 0.0086(8) -0.0040(8)
C9 0.0313(10) 0.0253(10) 0.0393(11) -0.0004(8) 0.0089(9) 0.0080(8)
C10 0.0277(10) 0.0354(11) 0.0248(9) 0.0056(8) 0.0050(8) 0.0055(8)
C11 0.0220(10) 0.0537(14) 0.0313(11) -0.0048(10) 0.0055(8) -0.0078(9)
C12 0.0354(11) 0.0284(10) 0.0291(10) -0.0064(8) 0.0061(8) -0.0021(8)
C13 0.0325(11) 0.0579(15) 0.0249(10) 0.0106(10) 0.0075(9) -0.0013(10)
C14 0.0488(15) 0.0746(19) 0.0395(13) 0.0068(12) 0.0236(12) -0.0088(13)
C15 0.0312(11) 0.0626(16) 0.0459(13) -0.0066(12) 0.0216(10) -0.0014(11)
C16 0.0188(9) 0.0358(11) 0.0314(10) -0.0023(8) 0.0073(8) 0.0011(8)
C17 0.0615(18) 0.100(2) 0.0302(13) -0.0059(14) 0.0075(12) -0.0315(17)
C18 0.0604(19) 0.104(3) 0.067(2) 0.0462(19) 0.0165(16) 0.0302(18)
C19 0.0307(11) 0.0443(13) 0.0457(13) -0.0072(10) 0.0100(10) -0.0087(9)
C20 0.0362(12) 0.0397(12) 0.0406(12) 0.0025(10) 0.0032(10) 0.0073(10)
C21 0.0304(10) 0.0246(10) 0.0441(12) -0.0082(9) 0.0091(9) 0.0066(8)
C22 0.0468(14) 0.0478(14) 0.0574(16) -0.0109(12) 0.0270(12) 0.0116(11)
C23 0.0468(13) 0.0516(14) 0.0389(12) -0.0022(11) 0.0275(11) 0.0081(11)
C24 0.0273(9) 0.0292(10) 0.0276(9) 0.0025(8) 0.0138(8) 0.0029(8)
C25 0.0438(14) 0.0448(14) 0.0655(17) -0.0216(13) 0.0068(13) 0.0040(11)
C26 0.0501(15) 0.0359(13) 0.0616(17) 0.0052(12) 0.0050(13) 0.0095(11)
C27 0.0282(10) 0.0327(11) 0.0414(12) 0.0050(9) 0.0115(9) -0.0030(8)
C28 0.0311(10) 0.0363(11) 0.0357(11) 0.0068(9) 0.0124(9) 0.0054(9)

loop_
_atom_type_symbol
_atom_type_description
_atom_type_scat_dispersion_real
_atom_type_scat_dispersion_imag
_atom_type_scat_source
C C 0.0033 0.0016 'International Tables Vol C Tables 4.2.6.8 and 6.1.1.4'
H H 0.0000 0.0000 'International Tables Vol C Tables 4.2.6.8 and 6.1.1.4'
N N 0.0061 0.0033 'International Tables Vol C Tables 4.2.6.8 and 6.1.1.4'
O O 0.0106 0.0060 'International Tables Vol C Tables 4.2.6.8 and 6.1.1.4'
Na Na 0.0362 0.0249 'International Tables Vol C Tables 4.2.6.8 and 6.1.1.4'
Si Si 0.0817 0.0704 'International Tables Vol C Tables 4.2.6.8 and 6.1.1.4'

loop_
_geom_angle_atom_site_label_1
_geom_angle_atom_site_label_2
_geom_angle_atom_site_label_3
_geom_angle
N1 Si1 C3 114.75(10)
N1 Si1 C2 114.61(9)
C3 Si1 C2 105.18(11)
N1 Si1 C1 109.10(9)
C3 Si1 C1 105.47(11)
C2 Si1 C1 107.09(10)
N1 Si1 Na1 47.57(5)
C3 Si1 Na1 139.81(8)
C2 Si1 Na1 115.01(8)
C1 Si1 Na1 63.70(7)
N1 Si2 C4 114.33(9)
N1 Si2 C6 109.15(8)
C4 Si2 C6 105.96(10)
N1 Si2 C5 116.16(9)
C4 Si2 C5 104.65(10)
C6 Si2 C5 105.80(9)
N1 Si2 Na2 46.85(5)
C4 Si2 Na2 138.16(8)
C6 Si2 Na2 63.95(6)
C5 Si2 Na2 117.18(7)
N2 Si3 C7 114.33(8)
N2 Si3 C8 110.16(8)
C7 Si3 C8 105.27(9)
N2 Si3 C9 116.58(9)
C7 Si3 C9 104.34(9)
C8 Si3 C9 105.17(9)
N2 Si3 Na1 48.53(5)
C7 Si3 Na1 132.25(7)
C8 Si3 Na1 62.03(6)
C9 Si3 Na1 123.31(7)
N2 Si4 C11 115.13(9)
N2 Si4 C10 115.58(9)
C11 Si4 C10 104.44(10)
N2 Si4 C12 109.99(8)
C11 Si4 C12 104.79(10)
C10 Si4 C12 105.98(9)
N2 Si4 Na2 46.94(5)
C11 Si4 Na2 137.74(8)
C10 Si4 Na2 117.82(7)
C12 Si4 Na2 64.50(7)
O1 Na1 N2 126.09(6)
O1 Na1 N1 133.75(6)
N2 Na1 N1 100.12(6)
O1 Na1 Na2 176.45(5)
N2 Na1 Na2 50.37(4)
N1 Na1 Na2 49.81(4)
O1 Na1 Si3 108.81(4)
N2 Na1 Si3 31.39(4)
N1 Na1 Si3 110.59(4)
Na2 Na1 Si3 68.24(2)
O1 Na1 Si1 114.36(4)
N2 Na1 Si1 114.77(4)
N1 Na1 Si1 30.61(4)
Na2 Na1 Si1 68.75(2)
Si3 Na1 Si1 136.68(3)
O2 Na2 N1 128.03(6)
O2 Na2 N2 131.30(6)
N1 Na2 N2 100.47(6)
O2 Na2 Na1 177.80(5)
N1 Na2 Na1 50.50(4)
N2 Na2 Na1 50.03(4)
O2 Na2 Si2 108.63(4)
N1 Na2 Si2 30.59(4)
N2 Na2 Si2 112.61(4)
Na1 Na2 Si2 69.30(2)
O2 Na2 Si4 112.84(4)
N1 Na2 Si4 115.52(4)
N2 Na2 Si4 30.30(4)
Na1 Na2 Si4 69.16(2)
Si2 Na2 Si4 138.29(3)
C13 O1 C16 110.62(15)
C13 O1 Na1 125.23(12)
C16 O1 Na1 124.15(11)
C21 O2 C24 110.82(14)
C21 O2 Na2 125.40(12)
C24 O2 Na2 123.37(10)
Si1 N1 Si2 123.62(9)
Si1 N1 Na2 120.95(8)
Si2 N1 Na2 102.56(7)
Si1 N1 Na1 101.83(7)
Si2 N1 Na1 120.92(8)
Na2 N1 Na1 79.69(5)
Si4 N2 Si3 126.50(9)
Si4 N2 Na1 122.22(8)
Si3 N2 Na1 100.09(7)
Si4 N2 Na2 102.76(7)
Si3 N2 Na2 116.83(7)
Na1 N2 Na2 79.60(5)
Si1 C1 H1A 109.5
Si1 C1 H1B 109.5
H1A C1 H1B 109.5
Si1 C1 H1C 109.5
H1A C1 H1C 109.5
H1B C1 H1C 109.5
Si1 C2 H2A 109.5
Si1 C2 H2B 109.5
H2A C2 H2B 109.5
Si1 C2 H2C 109.5
H2A C2 H2C 109.5
H2B C2 H2C 109.5
Si1 C3 H3A 109.5
Si1 C3 H3B 109.5
H3A C3 H3B 109.5
Si1 C3 H3C 109.5
H3A C3 H3C 109.5
H3B C3 H3C 109.5
Si2 C4 H4A 109.5
Si2 C4 H4B 109.5
H4A C4 H4B 109.5
Si2 C4 H4C 109.5
H4A C4 H4C 109.5
H4B C4 H4C 109.5
Si2 C5 H5A 109.5
Si2 C5 H5B 109.5
H5A C5 H5B 109.5
Si2 C5 H5C 109.5
H5A C5 H5C 109.5
H5B C5 H5C 109.5
Si2 C6 H6A 109.5
Si2 C6 H6B 109.5
H6A C6 H6B 109.5
Si2 C6 H6C 109.5
H6A C6 H6C 109.5
H6B C6 H6C 109.5
Si3 C7 H7A 109.5
Si3 C7 H7B 109.5
H7A C7 H7B 109.5
Si3 C7 H7C 109.5
H7A C7 H7C 109.5
H7B C7 H7C 109.5
Si3 C8 H8A 109.5
Si3 C8 H8B 109.5
H8A C8 H8B 109.5
Si3 C8 H8C 109.5
H8A C8 H8C 109.5
H8B C8 H8C 109.5
Si3 C9 H9A 109.5
Si3 C9 H9B 109.5
H9A C9 H9B 109.5
Si3 C9 H9C 109.5
H9A C9 H9C 109.5
H9B C9 H9C 109.5
Si4 C10 H10A 109.5
Si4 C10 H10B 109.5
H10A C10 H10B 109.5
Si4 C10 H10C 109.5
H10A C10 H10C 109.5
H10B C10 H10C 109.5
Si4 C11 H11A 109.5
Si4 C11 H11B 109.5
H11A C11 H11B 109.5
Si4 C11 H11C 109.5
H11A C11 H11C 109.5
H11B C11 H11C 109.5
Si4 C12 H12A 109.5
Si4 C12 H12B 109.5
H12A C12 H12B 109.5
Si4 C12 H12C 109.5
H12A C12 H12C 109.5
H12B C12 H12C 109.5
O1 C13 C18 107.4(2)
O1 C13 C14 103.93(17)
C18 C13 C14 112.9(2)
O1 C13 C17 108.76(18)
C18 C13 C17 111.9(2)
C14 C13 C17 111.5(2)
C15 C14 C13 102.71(19)
C15 C14 H14A 111.2
C13 C14 H14A 111.2
C15 C14 H14B 111.2
C13 C14 H14B 111.2
H14A C14 H14B 109.1
C14 C15 C16 103.70(18)
C14 C15 H15A 111.0
C16 C15 H15A 111.0
C14 C15 H15B 111.0
C16 C15 H15B 111.0
H15A C15 H15B 109.0
O1 C16 C20 107.97(16)
O1 C16 C19 107.82(16)
C20 C16 C19 111.10(18)
O1 C16 C15 104.48(16)
C20 C16 C15 113.21(19)
C19 C16 C15 111.83(18)
C13 C17 H17A 109.5
C13 C17 H17B 109.5
H17A C17 H17B 109.5
C13 C17 H17C 109.5
H17A C17 H17C 109.5
H17B C17 H17C 109.5
C13 C18 H18A 109.5
C13 C18 H18B 109.5
H18A C18 H18B 109.5
C13 C18 H18C 109.5
H18A C18 H18C 109.5
H18B C18 H18C 109.5
C16 C19 H19A 109.5
C16 C19 H19B 109.5
H19A C19 H19B 109.5
C16 C19 H19C 109.5
H19A C19 H19C 109.5
H19B C19 H19C 109.5
C16 C20 H20A 109.5
C16 C20 H20B 109.5
H20A C20 H20B 109.5
C16 C20 H20C 109.5
H20A C20 H20C 109.5
H20B C20 H20C 109.5
O2 C21 C26 107.92(18)
O2 C21 C25 108.82(17)
C26 C21 C25 111.7(2)
O2 C21 C22 103.62(16)
C26 C21 C22 112.6(2)
C25 C21 C22 111.8(2)
C23 C22 C21 103.63(18)
C23 C22 H22A 111.0
C21 C22 H22A 111.0
C23 C22 H22B 111.0
C21 C22 H22B 111.0
H22A C22 H22B 109.0
C22 C23 C24 103.25(18)
C22 C23 H23A 111.1
C24 C23 H23A 111.1
C22 C23 H23B 111.1
C24 C23 H23B 111.1
H23A C23 H23B 109.1
O2 C24 C28 106.93(15)
O2 C24 C27 108.58(15)
C28 C24 C27 111.62(17)
O2 C24 C23 104.81(16)
C28 C24 C23 112.81(18)
C27 C24 C23 111.65(18)
C21 C25 H25A 109.5
C21 C25 H25B 109.5
H25A C25 H25B 109.5
C21 C25 H25C 109.5
H25A C25 H25C 109.5
H25B C25 H25C 109.5
C21 C26 H26A 109.5
C21 C26 H26B 109.5
H26A C26 H26B 109.5
C21 C26 H26C 109.5
H26A C26 H26C 109.5
H26B C26 H26C 109.5
C24 C27 H27A 109.5
C24 C27 H27B 109.5
H27A C27 H27B 109.5
C24 C27 H27C 109.5
H27A C27 H27C 109.5
H27B C27 H27C 109.5
C24 C28 H28A 109.5
C24 C28 H28B 109.5
H28A C28 H28B 109.5
C24 C28 H28C 109.5
H28A C28 H28C 109.5
H28B C28 H28C 109.5

loop_
_geom_bond_atom_site_label_1
_geom_bond_atom_site_label_2
_geom_bond_distance
Si1 N1 1.6924(15)
Si1 C3 1.888(2)
Si1 C2 1.892(2)
Si1 C1 1.896(2)
Si1 Na1 3.2532(9)
Si2 N1 1.6938(15)
Si2 C4 1.883(2)
Si2 C6 1.889(2)
Si2 C5 1.893(2)
Si2 Na2 3.2489(9)
Si3 N2 1.6940(15)
Si3 C7 1.884(2)
Si3 C8 1.8866(19)
Si3 C9 1.889(2)
Si3 Na1 3.2025(9)
Si4 N2 1.6914(15)
Si4 C11 1.883(2)
Si4 C10 1.888(2)
Si4 C12 1.894(2)
Si4 Na2 3.2693(8)
Na1 O1 2.4280(15)
Na1 N2 2.4371(16)
Na1 N1 2.4531(16)
Na1 Na2 3.1278(10)
Na2 O2 2.4079(15)
Na2 N1 2.4284(16)
Na2 N2 2.4491(16)
O1 C13 1.462(2)
O1 C16 1.468(2)
O2 C21 1.462(2)
O2 C24 1.469(2)
C1 H1A 0.9800
C1 H1B 0.9800
C1 H1C 0.9800
C2 H2A 0.9800
C2 H2B 0.9800
C2 H2C 0.9800
C3 H3A 0.9800
C3 H3B 0.9800
C3 H3C 0.9800
C4 H4A 0.9800
C4 H4B 0.9800
C4 H4C 0.9800
C5 H5A 0.9800
C5 H5B 0.9800
C5 H5C 0.9800
C6 H6A 0.9800
C6 H6B 0.9800
C6 H6C 0.9800
C7 H7A 0.9800
C7 H7B 0.9800
C7 H7C 0.9800
C8 H8A 0.9800
C8 H8B 0.9800
C8 H8C 0.9800
C9 H9A 0.9800
C9 H9B 0.9800
C9 H9C 0.9800
C10 H10A 0.9800
C10 H10B 0.9800
C10 H10C 0.9800
C11 H11A 0.9800
C11 H11B 0.9800
C11 H11C 0.9800
C12 H12A 0.9800
C12 H12B 0.9800
C12 H12C 0.9800
C13 C18 1.509(4)
C13 C14 1.521(3)
C13 C17 1.533(4)
C14 C15 1.515(4)
C14 H14A 0.9900
C14 H14B 0.9900
C15 C16 1.536(3)
C15 H15A 0.9900
C15 H15B 0.9900
C16 C20 1.519(3)
C16 C19 1.520(3)
C17 H17A 0.9800
C17 H17B 0.9800
C17 H17C 0.9800
C18 H18A 0.9800
C18 H18B 0.9800
C18 H18C 0.9800
C19 H19A 0.9800
C19 H19B 0.9800
C19 H19C 0.9800
C20 H20A 0.9800
C20 H20B 0.9800
C20 H20C 0.9800
C21 C26 1.501(3)
C21 C25 1.517(3)
C21 C22 1.549(3)
C22 C23 1.500(3)
C22 H22A 0.9900
C22 H22B 0.9900
C23 C24 1.529(3)
C23 H23A 0.9900
C23 H23B 0.9900
C24 C28 1.515(3)
C24 C27 1.521(3)
C25 H25A 0.9800
C25 H25B 0.9800
C25 H25C 0.9800
C26 H26A 0.9800
C26 H26B 0.9800
C26 H26C 0.9800
C27 H27A 0.9800
C27 H27B 0.9800
C27 H27C 0.9800
C28 H28A 0.9800
C28 H28B 0.9800
C28 H28C 0.9800
